data_7216091
loop_
_publ_author_name
'Yucesan, Gundog'
'Yu, Ming Hui'
'Ouellette, Wayne'
'O'Connor, Charles J.'
'Zubieta, Jon'

_publ_section_title
;
 Secondary metal--ligand cationic subunits {ML}n+ as structural
 determinants in the oxovanadium/phenylphosphonate/{ML}n+ system, where
 {ML} is a Cu2+/organonitrogen moiety
;
_journal_issue 80
_journal_name_full CrystEngComm
_journal_page_first 480
_journal_paper_doi 10.1039/b506250k
_journal_volume 7
_journal_year 2005
_chemical_formula_sum 'C11 H9 Cu0.5 N O5 P V'
_chemical_formula_weight 348.87
_chemical_name_systematic
;
?
;
_space_group_IT_number 43
_symmetry_cell_setting orthorhombic
_symmetry_space_group_name_Hall 'F 2 -2d'
_symmetry_space_group_name_H-M 'F d d 2'
_atom_sites_solution_hydrogens geom
_atom_sites_solution_primary direct
_atom_sites_solution_secondary difmap
_audit_creation_method SHELXL-97
_cell_angle_alpha 90.00
_cell_angle_beta 90.00
_cell_angle_gamma 90.00
_cell_formula_units_Z 16
_cell_length_a 17.2481(12)
_cell_length_b 26.2681(19)
_cell_length_c 11.0818(8)
_cell_measurement_temperature 90(2)
_cell_volume 5020.9(6)
_computing_cell_refinement 'Bruker SMART'
_computing_data_collection 'Bruker SMART'
_computing_data_reduction 'Bruker SAINT'
_computing_molecular_graphics 'Bruker SHELXTL'
_computing_publication_material 'Bruker SHELXTL'
_computing_structure_refinement 'SHELXL-97 (Sheldrick, 1997)'
_computing_structure_solution 'SHELXS-97 (Sheldrick, 1990)'
_diffrn_ambient_temperature 87(2)
_diffrn_detector_area_resol_mean 512
_diffrn_measured_fraction_theta_full 0.965
_diffrn_measured_fraction_theta_max 0.965
_diffrn_measurement_device_type 'APEX CCD detector'
_diffrn_measurement_method 'phi and omega scan'
_diffrn_radiation_monochromator graphite
_diffrn_radiation_source 'fine-focus sealed tube'
_diffrn_radiation_type MoK\a
_diffrn_radiation_wavelength 0.71073
_diffrn_reflns_av_R_equivalents 0.0313
_diffrn_reflns_av_sigmaI/netI 0.0313
_diffrn_reflns_limit_h_max 25
_diffrn_reflns_limit_h_min -25
_diffrn_reflns_limit_k_max 38
_diffrn_reflns_limit_k_min -38
_diffrn_reflns_limit_l_max 16
_diffrn_reflns_limit_l_min -16
_diffrn_reflns_number 16266
_diffrn_reflns_theta_full 32.75
_diffrn_reflns_theta_max 32.75
_diffrn_reflns_theta_min 2.32
_diffrn_standards_decay_% 0.001
_exptl_absorpt_coefficient_mu 1.757
_exptl_absorpt_correction_T_max 0.8439
_exptl_absorpt_correction_T_min 0.6678
_exptl_absorpt_correction_type multi-scan
_exptl_absorpt_process_details 'SADABS (Sheldrick, 97)'
_exptl_crystal_colour blue
_exptl_crystal_density_diffrn 1.846
_exptl_crystal_density_meas 0
_exptl_crystal_density_method 'not measured'
_exptl_crystal_description rod
_exptl_crystal_F_000 2792
_exptl_crystal_size_max 0.25
_exptl_crystal_size_mid 0.10
_exptl_crystal_size_min 0.10
_refine_diff_density_max 0.609
_refine_diff_density_min -0.385
_refine_diff_density_rms 0.096
_refine_ls_abs_structure_details 'Flack H D (1983), Acta Cryst. A39, 876-881'
_refine_ls_abs_structure_Flack 0.495(12)
_refine_ls_extinction_method none
_refine_ls_goodness_of_fit_ref 1.063
_refine_ls_hydrogen_treatment mixed
_refine_ls_matrix_type full
_refine_ls_number_parameters 179
_refine_ls_number_reflns 4408
_refine_ls_number_restraints 1
_refine_ls_restrained_S_all 1.063
_refine_ls_R_factor_all 0.0373
_refine_ls_R_factor_gt 0.0354
_refine_ls_shift/su_max 0.001
_refine_ls_shift/su_mean 0.000
_refine_ls_structure_factor_coef Fsqd
_refine_ls_weighting_details 'calc w=1/[\s^2^(Fo^2^)+(0.0326P)^2^+33.2314P] where P=(Fo^2^+2Fc^2^)/3'
_refine_ls_weighting_scheme calc
_refine_ls_wR_factor_gt 0.0807
_refine_ls_wR_factor_ref 0.0816
_reflns_number_gt 4238
_reflns_number_total 4408
_reflns_threshold_expression >2sigma(I)
_cod_data_source_file b506250k.txt
_cod_data_source_block 3
_cod_depositor_comments
;
The following automatic conversions were performed:

'_symmetry_cell_setting' value 'Orthorhombic' changed to
'orthorhombic' according to
/usr/data/users/saulius/automatic-downloads/retrospective/RSC/lib/dictionaries/cif_core.dic
dictionary named 'cif_core.dic' version 2.4.2 from 2011-04-26.

Automatic conversion script
Id: cif_fix_values 2281 2013-09-26 08:29:07Z andrius 
;
_cod_original_sg_symbol_H-M Fdd2
_cod_original_formula_sum 'C11 H9 Cu0.50 N O5 P V'
_cod_database_code 7216091

loop_
_symmetry_equiv_pos_as_xyz
'x, y, z'
'-x, -y, z'
'x+1/4, -y+1/4, z+1/4'
'-x+1/4, y+1/4, z+1/4'
'x, y+1/2, z+1/2'
'-x, -y+1/2, z+1/2'
'x+1/4, -y+3/4, z+3/4'
'-x+1/4, y+3/4, z+3/4'
'x+1/2, y, z+1/2'
'-x+1/2, -y, z+1/2'
'x+3/4, -y+1/4, z+3/4'
'-x+3/4, y+1/4, z+3/4'
'x+1/2, y+1/2, z'
'-x+1/2, -y+1/2, z'
'x+3/4, -y+3/4, z+1/4'
'-x+3/4, y+3/4, z+1/4'

loop_
_atom_site_label
_atom_site_type_symbol
_atom_site_fract_x
_atom_site_fract_y
_atom_site_fract_z
_atom_site_U_iso_or_equiv
_atom_site_adp_type
_atom_site_occupancy
_atom_site_symmetry_multiplicity
_atom_site_calc_flag
_atom_site_refinement_flags
Cu1 Cu 0.5000 0.0000 -0.00539(3) 0.00845(8) Uani 1 2 d S
V1 V 0.52148(2) 0.137287(15) 0.03421(4) 0.00917(8) Uani 1 1 d .
P1 P 0.35919(3) 0.08060(2) 0.02815(6) 0.00896(10) Uani 1 1 d .
O1 O 0.39812(10) 0.03203(7) -0.00836(17) 0.0117(3) Uani 1 1 d .
O2 O 0.29144(11) 0.09354(7) -0.05672(17) 0.0126(3) Uani 1 1 d .
O3 O 0.41481(10) 0.12695(6) 0.02868(19) 0.0121(3) Uani 1 1 d .
O4 O 0.56370(11) 0.08384(7) -0.00012(18) 0.0139(3) Uani 1 1 d .
O5 O 0.54862(13) 0.17966(7) -0.06146(18) 0.0182(4) Uani 1 1 d .
N1 N 0.5000 0.0000 0.1766(3) 0.0101(5) Uani 1 2 d S
N2 N 0.5000 0.0000 0.8133(3) 0.0099(5) Uani 1 2 d S
C1 C 0.55609(14) 0.02430(9) 0.2384(2) 0.0116(4) Uani 1 1 d .
H1 H 0.5964 0.0408 0.1949 0.014 Uiso 1 1 calc R
C2 C 0.55697(16) 0.02601(10) 0.3630(2) 0.0124(4) Uani 1 1 d .
H2 H 0.5960 0.0447 0.4042 0.015 Uiso 1 1 calc R
C3 C 0.5000 0.0000 0.4277(3) 0.0106(6) Uani 1 2 d S
C4 C 0.5000 0.0000 0.5613(3) 0.0118(6) Uani 1 2 d S
C5 C 0.49381(17) 0.04530(10) 0.6257(2) 0.0151(5) Uani 1 1 d .
H5 H 0.4900 0.0769 0.5846 0.018 Uiso 1 1 calc R
C6 C 0.49328(16) 0.04351(10) 0.7510(2) 0.0150(5) Uani 1 1 d .
H6 H 0.4879 0.0745 0.7944 0.018 Uiso 1 1 calc R
C7 C 0.31801(15) 0.07583(10) 0.1760(2) 0.0117(4) Uani 1 1 d .
C8 C 0.35864(15) 0.09304(10) 0.2773(3) 0.0147(4) Uani 1 1 d .
H8 H 0.4070 0.1099 0.2678 0.018 Uiso 1 1 calc R
C9 C 0.32803(18) 0.08539(11) 0.3925(2) 0.0181(5) Uani 1 1 d .
H9 H 0.3556 0.0969 0.4615 0.022 Uiso 1 1 calc R
C10 C 0.25710(18) 0.06086(11) 0.4059(3) 0.0194(5) Uani 1 1 d .
H10 H 0.2362 0.0557 0.4843 0.023 Uiso 1 1 calc R
C11 C 0.21679(19) 0.04393(12) 0.3060(2) 0.0215(6) Uani 1 1 d .
H11 H 0.1682 0.0274 0.3159 0.026 Uiso 1 1 calc R
C12 C 0.24711(17) 0.05102(12) 0.1906(3) 0.0180(5) Uani 1 1 d .
H12 H 0.2196 0.0390 0.1221 0.022 Uiso 1 1 calc R

loop_
_atom_site_aniso_label
_atom_site_aniso_U_11
_atom_site_aniso_U_22
_atom_site_aniso_U_33
_atom_site_aniso_U_23
_atom_site_aniso_U_13
_atom_site_aniso_U_12
Cu1 0.01088(17) 0.01000(17) 0.00447(15) 0.000 0.000 0.00160(16)
V1 0.01077(16) 0.00959(16) 0.00714(15) -0.00011(14) -0.00043(14) -0.00077(14)
P1 0.0098(2) 0.0101(2) 0.0070(2) 0.0003(2) -0.0004(2) 0.00087(19)
O1 0.0131(8) 0.0118(7) 0.0102(7) -0.0020(6) 0.0005(6) 0.0011(6)
O2 0.0117(8) 0.0159(8) 0.0102(8) 0.0024(6) -0.0014(7) 0.0007(7)
O3 0.0116(7) 0.0105(7) 0.0143(8) -0.0003(7) -0.0016(7) -0.0004(6)
O4 0.0146(8) 0.0134(7) 0.0136(8) -0.0010(7) 0.0002(6) 0.0008(6)
O5 0.0245(10) 0.0166(9) 0.0135(9) 0.0041(7) 0.0002(7) -0.0034(8)
N1 0.0119(13) 0.0101(12) 0.0083(13) 0.000 0.000 0.0004(10)
N2 0.0119(13) 0.0111(13) 0.0067(13) 0.000 0.000 -0.0002(10)
C1 0.0140(10) 0.0117(9) 0.0092(9) 0.0011(8) 0.0013(8) -0.0022(8)
C2 0.0170(11) 0.0135(10) 0.0068(10) 0.0000(8) -0.0017(8) -0.0026(9)
C3 0.0141(15) 0.0101(14) 0.0078(15) 0.000 0.000 -0.0008(11)
C4 0.0151(15) 0.0132(15) 0.0069(15) 0.000 0.000 -0.0010(12)
C5 0.0260(13) 0.0115(10) 0.0078(10) 0.0011(8) -0.0015(9) 0.0000(10)
C6 0.0238(12) 0.0129(10) 0.0084(10) -0.0016(8) -0.0013(9) 0.0005(9)
C7 0.0140(10) 0.0127(10) 0.0083(9) 0.0001(8) 0.0007(8) 0.0039(8)
C8 0.0166(11) 0.0171(10) 0.0105(10) -0.0009(9) -0.0002(9) 0.0017(8)
C9 0.0223(13) 0.0220(13) 0.0101(11) -0.0004(10) -0.0003(10) 0.0035(11)
C10 0.0255(14) 0.0211(12) 0.0117(11) 0.0019(10) 0.0047(10) 0.0047(11)
C11 0.0250(14) 0.0253(13) 0.0143(13) 0.0010(10) 0.0056(10) -0.0063(11)
C12 0.0196(13) 0.0219(13) 0.0124(12) -0.0003(9) 0.0013(10) -0.0048(10)

loop_
_atom_type_symbol
_atom_type_description
_atom_type_scat_dispersion_real
_atom_type_scat_dispersion_imag
_atom_type_scat_source
C C 0.0033 0.0016 'International Tables Vol C Tables 4.2.6.8 and 6.1.1.4'
H H 0.0000 0.0000 'International Tables Vol C Tables 4.2.6.8 and 6.1.1.4'
N N 0.0061 0.0033 'International Tables Vol C Tables 4.2.6.8 and 6.1.1.4'
O O 0.0106 0.0060 'International Tables Vol C Tables 4.2.6.8 and 6.1.1.4'
P P 0.1023 0.0942 'International Tables Vol C Tables 4.2.6.8 and 6.1.1.4'
V V 0.3005 0.5294 'International Tables Vol C Tables 4.2.6.8 and 6.1.1.4'
Cu Cu 0.3201 1.2651 'International Tables Vol C Tables 4.2.6.8 and 6.1.1.4'

loop_
_geom_angle_atom_site_label_1
_geom_angle_atom_site_label_2
_geom_angle_atom_site_label_3
_geom_angle
_geom_angle_site_symmetry_1
_geom_angle_site_symmetry_3
O1 Cu1 O1 178.06(11) 2_655 .
O1 Cu1 N2 89.03(6) 2_655 1_554
O1 Cu1 N2 89.03(6) . 1_554
O1 Cu1 N1 90.97(6) 2_655 .
O1 Cu1 N1 90.97(6) . .
N2 Cu1 N1 180.0 1_554 .
O5 V1 O4 108.25(10) . .
O5 V1 O3 111.56(10) . .
O4 V1 O3 108.00(9) . .
O5 V1 O2 112.50(10) . 3
O4 V1 O2 111.81(9) . 3
O3 V1 O2 104.66(9) . 3
O1 P1 O2 111.33(11) . .
O1 P1 O3 113.12(10) . .
O2 P1 O3 107.40(11) . .
O1 P1 C7 111.44(11) . .
O2 P1 C7 105.88(11) . .
O3 P1 C7 107.28(12) . .
P1 O1 Cu1 140.15(12) . .
P1 O2 V1 141.06(12) . 11_454
P1 O3 V1 136.61(11) . .
C1 N1 C1 118.8(3) 2_655 .
C1 N1 Cu1 120.58(16) 2_655 .
C1 N1 Cu1 120.58(16) . .
C6 N2 C6 117.9(3) 2_655 .
C6 N2 Cu1 121.03(16) 2_655 1_556
C6 N2 Cu1 121.03(16) . 1_556
N1 C1 C2 122.1(3) . .
C1 C2 C3 119.3(3) . .
C2 C3 C2 118.1(3) 2_655 .
C2 C3 C4 120.93(16) 2_655 .
C2 C3 C4 120.94(16) . .
C5 C4 C5 118.3(3) . 2_655
C5 C4 C3 120.85(16) . .
C5 C4 C3 120.85(16) 2_655 .
C6 C5 C4 118.9(3) . .
N2 C6 C5 122.9(2) . .
C12 C7 C8 119.8(2) . .
C12 C7 P1 119.1(2) . .
C8 C7 P1 120.9(2) . .
C9 C8 C7 119.9(2) . .
C10 C9 C8 119.8(3) . .
C11 C10 C9 120.4(3) . .
C10 C11 C12 120.2(3) . .
C11 C12 C7 119.9(3) . .

loop_
_geom_bond_atom_site_label_1
_geom_bond_atom_site_label_2
_geom_bond_distance
_geom_bond_site_symmetry_2
Cu1 O1 1.9486(18) 2_655
Cu1 O1 1.9486(18) .
Cu1 N2 2.009(3) 1_554
Cu1 N1 2.017(3) .
V1 O5 1.607(2) .
V1 O4 1.6268(19) .
V1 O3 1.8607(18) .
V1 O2 1.8654(19) 3
P1 O1 1.4975(19) .
P1 O2 1.5380(19) .
P1 O3 1.5502(18) .
P1 C7 1.790(3) .
O2 V1 1.8654(19) 11_454
N1 C1 1.346(3) 2_655
N1 C1 1.346(3) .
N2 C6 1.341(3) 2_655
N2 C6 1.341(3) .
N2 Cu1 2.009(3) 1_556
C1 C2 1.382(4) .
C2 C3 1.395(3) .
C3 C2 1.395(3) 2_655
C3 C4 1.480(4) .
C4 C5 1.392(3) .
C4 C5 1.392(3) 2_655
C5 C6 1.389(4) .
C7 C12 1.395(4) .
C7 C8 1.399(4) .
C8 C9 1.395(4) .
C9 C10 1.391(4) .
C10 C11 1.381(4) .
C11 C12 1.394(4) .
